data_4311722
loop_
_publ_author_name
'Gema Fern\'andez'
'Montserrat Corbella'
'Montserrat Alfonso'
'Helen Stoeckli-Evans'
'Isabel Castro'

_publ_section_title
;
 A Comparative XAS and X-ray Diffraction Study of New Binuclear Mn(III)
 Complexes with Catalase Activity. Indirect Effect of the Counteranion on
 Magnetic Properties
;
_journal_name_full 'Inorganic Chemistry'
_journal_page_first 6684
_journal_page_last 6698
_journal_paper_doi 10.1021/ic0348897
_journal_volume 43
_journal_year 2004
_chemical_formula_moiety 'C24 H24 Cl2 Mn2 N4 O7, 2(Cl O4), 1.9(H2 O), 2(C2 H3 N)'
_chemical_formula_sum 'C28 H33.8 Cl4 Mn2 N6 O16.9'
_chemical_formula_weight 976.49
_space_group_IT_number 2
_symmetry_cell_setting triclinic
_symmetry_space_group_name_Hall '-P 1'
_symmetry_space_group_name_H-M 'P -1'
_atom_sites_solution_hydrogens geom
_atom_sites_solution_primary direct
_atom_sites_solution_secondary difmap
_audit_creation_method SHELXL-97
_cell_angle_alpha 82.28(2)
_cell_angle_beta 78.40(2)
_cell_angle_gamma 86.32(2)
_cell_formula_units_Z 2
_cell_length_a 10.779(2)
_cell_length_b 12.499(2)
_cell_length_c 16.749(3)
_cell_measurement_reflns_used 5000
_cell_measurement_temperature 223(2)
_cell_measurement_theta_max 25.10
_cell_measurement_theta_min 2.50
_cell_volume 2188.8(7)
_computing_cell_refinement 'CELL (Stoe IPDS Software, 2000)'
_computing_data_collection 'EXPOSE (Stoe IPDS Software, 2000)'
_computing_data_reduction 'INTEGRATE (Stoe IPDS Software, 2000)'
_computing_molecular_graphics 'PLATON99 (Spek, 1990)'
_computing_publication_material 'SHELXL-97 (Sheldrick, 1997)'
_computing_structure_refinement 'SHELXL-97 (Sheldrick, 1997)'
_computing_structure_solution 'SHELXS-97 (Sheldrick, 1990)'
_diffrn_ambient_temperature 223(2)
_diffrn_detector_area_resol_mean 0.81\%A
_diffrn_measured_fraction_theta_full 0.936
_diffrn_measured_fraction_theta_max 0.936
_diffrn_measurement_device_type 'STOE IPDS'
_diffrn_measurement_method 'phi oscillation'
_diffrn_radiation_monochromator graphite
_diffrn_radiation_source 'fine-focus sealed tube'
_diffrn_radiation_type MoK\a
_diffrn_radiation_wavelength 0.71069
_diffrn_reflns_av_R_equivalents 0.0599
_diffrn_reflns_av_sigmaI/netI 0.1077
_diffrn_reflns_limit_h_max 12
_diffrn_reflns_limit_h_min -12
_diffrn_reflns_limit_k_max 14
_diffrn_reflns_limit_k_min -14
_diffrn_reflns_limit_l_max 19
_diffrn_reflns_limit_l_min -19
_diffrn_reflns_number 15840
_diffrn_reflns_theta_full 25.10
_diffrn_reflns_theta_max 25.10
_diffrn_reflns_theta_min 2.50
_diffrn_standards_decay_% 0
_diffrn_standards_interval_time 0
_diffrn_standards_number 0
_exptl_absorpt_coefficient_mu 0.892
_exptl_absorpt_correction_type none
_exptl_crystal_colour brown
_exptl_crystal_density_diffrn 1.482
_exptl_crystal_density_meas ?
_exptl_crystal_density_method 'not measured'
_exptl_crystal_description rod
_exptl_crystal_F_000 994
_exptl_crystal_size_max 0.60
_exptl_crystal_size_mid 0.25
_exptl_crystal_size_min 0.13
_refine_diff_density_max 0.913
_refine_diff_density_min -0.772
_refine_diff_density_rms 0.114
_refine_ls_extinction_coef 0.0082(10)
_refine_ls_extinction_expression Fc^*^=kFc[1+0.001xFc^2^\l^3^/sin(2\q)]^-1/4^
_refine_ls_extinction_method SHELXL
_refine_ls_goodness_of_fit_ref 0.861
_refine_ls_hydrogen_treatment constr
_refine_ls_matrix_type full
_refine_ls_number_parameters 571
_refine_ls_number_reflns 7298
_refine_ls_number_restraints 0
_refine_ls_restrained_S_all 0.861
_refine_ls_R_factor_all 0.1104
_refine_ls_R_factor_gt 0.0638
_refine_ls_shift/su_max <0.001
_refine_ls_shift/su_mean <0.001
_refine_ls_structure_factor_coef Fsqd
_refine_ls_weighting_details 'calc w=1/[\s^2^(Fo^2^)+(0.0980P)^2^] where P=(Fo^2^+2Fc^2^)/3'
_refine_ls_weighting_scheme calc
_refine_ls_wR_factor_gt 0.1532
_refine_ls_wR_factor_ref 0.1700
_reflns_number_gt 3779
_reflns_number_total 7298
_reflns_threshold_expression I>2sigma(I)
_cod_data_source_file ic0348897si20030728_112650_1.cif
_cod_data_source_block cpd1
_cod_depositor_comments
;
The following automatic conversions were performed:

'_exptl_crystal_density_meas' value 'none' was changed to '?' - the
value is perceived as not measured.

Automatic conversion script
Id: cif_fix_values 3008 2015-01-20 13:52:24Z robertas 

The following automatic conversions were performed:

data name '_atom_site_symetry_multiplicity' was replaced with
'_atom_site_symmetry_multiplicity' as specified in the replacement
file 'data/replacement-values/replacement_tags.lst'.

Automatic conversion script
Id: cif_correct_tags 9268 2022-04-12 08:56:07Z antanas 
;
_cod_original_formula_sum 'C28 H33.80 Cl4 Mn2 N6 O16.90'
_cod_database_code 4311722

loop_
_symmetry_equiv_pos_as_xyz
'x, y, z'
'-x, -y, -z'

loop_
_atom_site_label
_atom_site_type_symbol
_atom_site_fract_x
_atom_site_fract_y
_atom_site_fract_z
_atom_site_U_iso_or_equiv
_atom_site_adp_type
_atom_site_occupancy
_atom_site_symmetry_multiplicity
_atom_site_calc_flag
_atom_site_refinement_flags
_atom_site_disorder_assembly
_atom_site_disorder_group
Mn1 Mn -0.11623(9) 0.27838(7) 0.84870(5) 0.0389(3) Uani 1 1 d . . .
Mn2 Mn 0.00716(9) 0.18426(7) 0.68328(5) 0.0417(3) Uani 1 1 d . . .
O1W O -0.3280(4) 0.2900(4) 0.8661(2) 0.0535(11) Uani 1 1 d . . .
O2W O 0.0538(5) 0.0047(4) 0.7016(3) 0.0640(13) Uani 1 1 d . . .
N1 N -0.1366(4) 0.1606(4) 0.9492(2) 0.0387(11) Uani 1 1 d . . .
N2 N -0.1368(4) 0.3700(4) 0.9444(3) 0.0395(11) Uani 1 1 d . . .
N3 N 0.1082(5) 0.1828(4) 0.5652(3) 0.0473(13) Uani 1 1 d . . .
N4 N -0.1291(5) 0.1439(4) 0.6237(3) 0.0488(13) Uani 1 1 d . . .
O1 O -0.1082(5) 0.4089(3) 0.7702(2) 0.0539(12) Uani 1 1 d . A .
O2 O -0.0301(5) 0.3538(3) 0.6465(2) 0.0603(13) Uani 1 1 d . A .
O3 O 0.0919(4) 0.2760(3) 0.8428(2) 0.0483(10) Uani 1 1 d . . .
O4 O 0.1595(4) 0.2113(3) 0.7218(2) 0.0499(11) Uani 1 1 d . . .
O5 O -0.1033(4) 0.1805(3) 0.7790(2) 0.0446(10) Uani 1 1 d . . .
C1 C -0.1450(6) 0.1958(5) 1.0232(3) 0.0406(13) Uani 1 1 d . . .
C2 C -0.1581(6) 0.1254(5) 1.0944(3) 0.0476(15) Uani 1 1 d . . .
H2A H -0.1604 0.1506 1.1451 0.057 Uiso 1 1 calc R . .
C3 C -0.1679(7) 0.0156(5) 1.0901(4) 0.0532(17) Uani 1 1 d . . .
H3A H -0.1790 -0.0340 1.1382 0.064 Uiso 1 1 calc R . .
C4 C -0.1613(6) -0.0193(5) 1.0150(3) 0.0519(16) Uani 1 1 d . . .
H4A H -0.1675 -0.0929 1.0108 0.062 Uiso 1 1 calc R . .
C5 C -0.1454(6) 0.0553(5) 0.9465(3) 0.0441(14) Uani 1 1 d . . .
H5A H -0.1406 0.0312 0.8952 0.053 Uiso 1 1 calc R . .
C6 C -0.1448(5) 0.3139(5) 1.0199(3) 0.0395(13) Uani 1 1 d . . .
C7 C -0.1570(6) 0.3670(5) 1.0892(3) 0.0479(16) Uani 1 1 d . . .
H7A H -0.1603 0.3275 1.1414 0.058 Uiso 1 1 calc R . .
C8 C -0.1643(6) 0.4807(5) 1.0799(4) 0.0523(16) Uani 1 1 d . . .
H8A H -0.1729 0.5180 1.1260 0.063 Uiso 1 1 calc R . .
C9 C -0.1587(6) 0.5374(5) 1.0020(4) 0.0508(16) Uani 1 1 d . . .
H9A H -0.1645 0.6133 0.9945 0.061 Uiso 1 1 calc R . .
C10 C -0.1445(6) 0.4792(5) 0.9359(4) 0.0483(15) Uani 1 1 d . . .
H10A H -0.1399 0.5171 0.8830 0.058 Uiso 1 1 calc R . .
C11 C 0.0417(7) 0.1615(5) 0.5090(3) 0.0513(17) Uani 1 1 d . . .
C12 C 0.1021(8) 0.1625(6) 0.4266(4) 0.066(2) Uani 1 1 d . . .
H12A H 0.0549 0.1491 0.3877 0.079 Uiso 1 1 calc R . .
C13 C 0.2255(8) 0.1820(6) 0.4021(4) 0.069(2) Uani 1 1 d . . .
H13A H 0.2654 0.1811 0.3468 0.082 Uiso 1 1 calc R . .
C14 C 0.2938(8) 0.2037(7) 0.4604(4) 0.075(2) Uani 1 1 d . . .
H14A H 0.3803 0.2185 0.4449 0.090 Uiso 1 1 calc R . .
C15 C 0.2316(7) 0.2030(6) 0.5416(4) 0.0598(19) Uani 1 1 d . . .
H15A H 0.2774 0.2170 0.5811 0.072 Uiso 1 1 calc R . .
C16 C -0.0911(7) 0.1388(5) 0.5412(3) 0.0507(16) Uani 1 1 d . . .
C17 C -0.1783(8) 0.1135(6) 0.4967(4) 0.066(2) Uani 1 1 d . . .
H17A H -0.1530 0.1102 0.4400 0.079 Uiso 1 1 calc R . .
C18 C -0.3008(9) 0.0932(7) 0.5345(5) 0.077(2) Uani 1 1 d . . .
H18A H -0.3597 0.0765 0.5040 0.092 Uiso 1 1 calc R . .
C19 C -0.3373(8) 0.0975(7) 0.6185(5) 0.071(2) Uani 1 1 d . . .
H19A H -0.4208 0.0837 0.6460 0.086 Uiso 1 1 calc R . .
C20 C -0.2475(7) 0.1224(6) 0.6603(4) 0.0563(17) Uani 1 1 d . . .
H20A H -0.2710 0.1243 0.7172 0.068 Uiso 1 1 calc R . .
C21 C -0.0780(8) 0.4230(5) 0.6925(4) 0.066(2) Uani 1 1 d . . .
C22A C -0.072(2) 0.5416(17) 0.6576(11) 0.071(6) Uani 0.549(6) 1 d P A 1
H22A H -0.0121 0.5758 0.6822 0.085 Uiso 0.549(6) 1 calc PR A 1
H22B H -0.1557 0.5765 0.6740 0.085 Uiso 0.549(6) 1 calc PR A 1
Cl1A Cl -0.0268(6) 0.5661(3) 0.5504(2) 0.119(3) Uani 0.549(6) 1 d P . 1
C22B C -0.146(2) 0.524(2) 0.6510(14) 0.073(8) Uani 0.451(6) 1 d P A 2
H22C H -0.0936 0.5475 0.5973 0.088 Uiso 0.451(6) 1 calc PR A 2
H22D H -0.1508 0.5830 0.6848 0.088 Uiso 0.451(6) 1 calc PR A 2
Cl1B Cl -0.3044(7) 0.5026(6) 0.6365(4) 0.119(3) Uani 0.451(6) 1 d P A 2
C23 C 0.1775(6) 0.2465(5) 0.7887(3) 0.0445(14) Uani 1 1 d . . .
C24 C 0.3149(6) 0.2433(6) 0.7927(4) 0.0563(17) Uani 1 1 d . . .
H24B H 0.3591 0.2927 0.7468 0.068 Uiso 1 1 calc R . .
H24A H 0.3506 0.1702 0.7860 0.068 Uiso 1 1 calc R . .
Cl2 Cl 0.34294(18) 0.27959(17) 0.88584(12) 0.0725(6) Uani 1 1 d . . .
Cl11 Cl 0.38664(18) -0.10895(18) 0.69570(10) 0.0681(5) Uani 1 1 d . . .
O11 O 0.2600(6) -0.1354(6) 0.6970(4) 0.102(2) Uani 1 1 d . . .
O12 O 0.4443(7) -0.0741(10) 0.6136(4) 0.160(4) Uani 1 1 d . . .
O13A O 0.3835(12) -0.0214(7) 0.7449(5) 0.093(4) Uani 0.80(2) 1 d P . .
O14A O 0.4660(13) -0.1892(9) 0.7222(9) 0.139(6) Uani 0.80(2) 1 d P . .
O13B O 0.311(5) -0.022(4) 0.715(4) 0.18(3) Uani 0.20(2) 1 d P . .
O14B O 0.355(7) -0.209(3) 0.754(2) 0.16(3) Uani 0.20(2) 1 d P . .
Cl21 Cl 0.13096(17) 0.21764(13) 1.18692(9) 0.0531(4) Uani 1 1 d . . .
O21 O 0.1659(5) 0.1088(4) 1.2206(3) 0.0746(15) Uani 1 1 d . . .
O22 O 0.1263(6) 0.2198(4) 1.1026(3) 0.0853(18) Uani 1 1 d . . .
O23 O 0.2224(6) 0.2902(4) 1.1964(3) 0.0821(16) Uani 1 1 d . . .
O24 O 0.0082(5) 0.2466(5) 1.2321(3) 0.0849(17) Uani 1 1 d . . .
N5 N -0.4541(7) 0.3650(5) 1.0170(4) 0.0753(19) Uani 1 1 d . . .
C25 C -0.4855(7) 0.3952(6) 1.0783(5) 0.0627(19) Uani 1 1 d . . .
C26 C -0.5278(8) 0.4340(7) 1.1586(5) 0.077(2) Uani 1 1 d . . .
H26A H -0.6059 0.4771 1.1586 0.115 Uiso 1 1 calc R . .
H26B H -0.4632 0.4778 1.1692 0.115 Uiso 1 1 calc R . .
H26C H -0.5424 0.3727 1.2010 0.115 Uiso 1 1 calc R . .
N6 N -0.4216(7) 0.0827(6) 0.8626(4) 0.0778(19) Uani 1 1 d . . .
C27 C -0.4428(7) -0.0054(7) 0.8831(4) 0.0589(18) Uani 1 1 d . . .
C28 C -0.4695(8) -0.1174(7) 0.9091(5) 0.077(2) Uani 1 1 d . . .
H28A H -0.4104 -0.1621 0.8748 0.116 Uiso 1 1 calc R . .
H28B H -0.5554 -0.1299 0.9041 0.116 Uiso 1 1 calc R . .
H28C H -0.4608 -0.1358 0.9659 0.116 Uiso 1 1 calc R . .
O3W O 0.2663(14) 0.5237(10) 0.6983(7) 0.103(4) Uani 0.50 1 d P . .
O4W O -0.491(2) 0.3582(15) 0.5493(14) 0.175(8) Uani 0.50 1 d P . .
O5W O -0.3762(16) 0.4028(16) 0.6672(12) 0.139(6) Uani 0.50 1 d P . .
O6W O 0.1594(17) 0.5893(15) 0.5704(13) 0.124(6) Uani 0.40 1 d P . .

loop_
_atom_site_aniso_label
_atom_site_aniso_U_11
_atom_site_aniso_U_22
_atom_site_aniso_U_33
_atom_site_aniso_U_23
_atom_site_aniso_U_13
_atom_site_aniso_U_12
Mn1 0.0508(6) 0.0347(5) 0.0320(4) -0.0074(3) -0.0086(4) 0.0007(4)
Mn2 0.0547(6) 0.0392(5) 0.0322(4) -0.0099(3) -0.0077(4) -0.0002(5)
O1W 0.046(3) 0.058(3) 0.060(2) -0.014(2) -0.0140(19) 0.003(2)
O2W 0.085(4) 0.044(3) 0.063(3) -0.008(2) -0.017(2) 0.007(3)
N1 0.044(3) 0.038(3) 0.038(2) -0.0132(19) -0.010(2) -0.001(2)
N2 0.045(3) 0.035(3) 0.039(2) -0.0050(19) -0.008(2) 0.003(2)
N3 0.063(4) 0.040(3) 0.039(2) -0.007(2) -0.010(2) -0.002(3)
N4 0.064(4) 0.046(3) 0.039(2) -0.013(2) -0.010(2) -0.001(3)
O1 0.085(3) 0.042(2) 0.034(2) -0.0072(16) -0.008(2) 0.001(2)
O2 0.099(4) 0.040(2) 0.038(2) -0.0083(17) -0.003(2) 0.007(3)
O3 0.053(3) 0.049(3) 0.044(2) -0.0174(18) -0.0085(19) 0.001(2)
O4 0.056(3) 0.052(3) 0.044(2) -0.0177(18) -0.0078(19) -0.002(2)
O5 0.059(3) 0.043(2) 0.0329(18) -0.0131(16) -0.0067(17) -0.001(2)
C1 0.044(3) 0.039(3) 0.041(3) -0.009(2) -0.010(2) 0.001(3)
C2 0.067(4) 0.042(3) 0.033(3) -0.004(2) -0.008(3) -0.001(3)
C3 0.070(5) 0.045(4) 0.042(3) 0.000(3) -0.009(3) -0.001(4)
C4 0.069(4) 0.040(3) 0.047(3) -0.004(3) -0.011(3) -0.001(3)
C5 0.054(4) 0.037(3) 0.044(3) -0.012(2) -0.010(3) -0.003(3)
C6 0.043(3) 0.037(3) 0.040(3) -0.009(2) -0.010(2) 0.001(3)
C7 0.062(4) 0.045(4) 0.040(3) -0.014(2) -0.016(3) 0.005(3)
C8 0.066(4) 0.043(4) 0.052(3) -0.017(3) -0.015(3) 0.000(3)
C9 0.066(4) 0.034(3) 0.056(4) -0.015(3) -0.013(3) 0.002(3)
C10 0.059(4) 0.040(4) 0.047(3) -0.006(3) -0.013(3) 0.000(3)
C11 0.076(5) 0.040(4) 0.039(3) -0.008(2) -0.015(3) 0.010(3)
C12 0.098(6) 0.068(5) 0.032(3) -0.014(3) -0.012(3) 0.015(5)
C13 0.084(6) 0.077(5) 0.038(3) -0.009(3) 0.004(3) 0.008(5)
C14 0.075(5) 0.079(6) 0.059(4) -0.008(4) 0.011(4) 0.006(5)
C15 0.070(5) 0.058(4) 0.047(3) -0.008(3) -0.001(3) 0.000(4)
C16 0.067(5) 0.047(4) 0.041(3) -0.011(3) -0.015(3) 0.003(3)
C17 0.086(6) 0.074(5) 0.045(3) -0.020(3) -0.027(4) 0.006(5)
C18 0.088(6) 0.090(6) 0.065(4) -0.027(4) -0.036(4) 0.003(5)
C19 0.074(5) 0.076(5) 0.072(5) -0.021(4) -0.023(4) -0.011(5)
C20 0.063(5) 0.059(4) 0.053(4) -0.018(3) -0.017(3) -0.007(4)
C21 0.110(6) 0.044(4) 0.038(3) -0.003(3) -0.007(3) 0.006(4)
C22A 0.118(18) 0.039(8) 0.051(8) 0.001(6) -0.012(11) 0.005(13)
Cl1A 0.235(7) 0.054(2) 0.048(2) 0.0011(15) 0.006(2) 0.018(3)
C22B 0.11(2) 0.057(15) 0.049(9) 0.001(8) -0.029(13) 0.033(16)
Cl1B 0.124(5) 0.117(6) 0.120(5) 0.003(4) -0.053(4) 0.030(5)
C23 0.051(4) 0.033(3) 0.051(3) -0.007(3) -0.011(3) -0.005(3)
C24 0.054(4) 0.060(4) 0.057(4) -0.017(3) -0.011(3) 0.003(4)
Cl2 0.0632(12) 0.0837(14) 0.0822(12) -0.0399(10) -0.0259(9) 0.0095(11)
Cl11 0.0564(11) 0.0952(15) 0.0570(9) -0.0248(9) -0.0126(8) 0.0014(11)
O11 0.070(4) 0.129(6) 0.111(5) -0.030(4) -0.016(3) -0.006(4)
O12 0.120(6) 0.310(13) 0.056(4) -0.049(5) 0.001(4) -0.059(7)
O13A 0.123(9) 0.088(6) 0.070(5) -0.044(4) 0.006(4) -0.013(6)
O14A 0.130(11) 0.133(9) 0.155(11) -0.009(7) -0.061(9) 0.071(8)
O13B 0.16(4) 0.13(4) 0.32(7) -0.18(5) -0.13(5) 0.11(3)
O14B 0.23(6) 0.06(2) 0.11(3) 0.026(18) 0.09(3) 0.05(3)
Cl21 0.0696(11) 0.0440(9) 0.0476(8) -0.0066(6) -0.0156(7) -0.0016(9)
O21 0.097(4) 0.041(3) 0.081(3) 0.007(2) -0.020(3) 0.012(3)
O22 0.141(5) 0.075(4) 0.044(3) -0.008(2) -0.028(3) -0.004(4)
O23 0.095(4) 0.057(3) 0.106(4) -0.018(3) -0.034(3) -0.032(3)
O24 0.072(4) 0.101(4) 0.075(3) -0.009(3) -0.005(3) 0.021(3)
N5 0.089(5) 0.064(4) 0.069(4) -0.019(3) -0.001(3) 0.003(4)
C25 0.064(5) 0.048(4) 0.073(5) -0.006(3) -0.009(4) 0.001(4)
C26 0.091(6) 0.070(5) 0.071(5) -0.027(4) -0.008(4) -0.006(5)
N6 0.072(5) 0.064(5) 0.098(5) -0.023(4) -0.011(4) 0.000(4)
C27 0.060(5) 0.056(5) 0.061(4) -0.017(3) -0.005(3) -0.003(4)
C28 0.083(6) 0.063(5) 0.086(5) -0.009(4) -0.016(4) -0.009(5)
O3W 0.142(12) 0.079(8) 0.086(8) -0.042(6) 0.002(7) 0.012(8)
O4W 0.171(18) 0.102(13) 0.25(2) -0.032(13) -0.038(16) 0.003(13)
O5W 0.109(12) 0.123(14) 0.190(16) -0.040(12) -0.033(11) 0.009(11)
O6W 0.102(13) 0.091(13) 0.183(18) -0.023(12) -0.038(12) 0.008(11)

loop_
_atom_type_symbol
_atom_type_description
_atom_type_scat_dispersion_real
_atom_type_scat_dispersion_imag
_atom_type_scat_source
C C 0.0033 0.0016 'International Tables Vol C Tables 4.2.6.8 and 6.1.1.4'
H H 0.0000 0.0000 'International Tables Vol C Tables 4.2.6.8 and 6.1.1.4'
Cl Cl 0.1484 0.1585 'International Tables Vol C Tables 4.2.6.8 and 6.1.1.4'
Mn Mn 0.3368 0.7283 'International Tables Vol C Tables 4.2.6.8 and 6.1.1.4'
N N 0.0061 0.0033 'International Tables Vol C Tables 4.2.6.8 and 6.1.1.4'
O O 0.0106 0.0060 'International Tables Vol C Tables 4.2.6.8 and 6.1.1.4'

loop_
_geom_angle_atom_site_label_1
_geom_angle_atom_site_label_2
_geom_angle_atom_site_label_3
_geom_angle
_geom_angle_site_symmetry_1
_geom_angle_site_symmetry_3
_geom_angle_publ_flag
O5 Mn1 O1 98.92(17) . . ?
O5 Mn1 N2 170.43(18) . . ?
O1 Mn1 N2 90.58(17) . . ?
O5 Mn1 N1 92.14(17) . . ?
O1 Mn1 N1 168.64(16) . . ?
N2 Mn1 N1 78.32(17) . . ?
O5 Mn1 O3 93.18(17) . . ?
O1 Mn1 O3 91.34(18) . . ?
N2 Mn1 O3 87.74(17) . . ?
N1 Mn1 O3 90.62(17) . . ?
O5 Mn1 O1W 92.60(18) . . ?
O1 Mn1 O1W 89.14(18) . . ?
N2 Mn1 O1W 86.33(18) . . ?
N1 Mn1 O1W 87.77(17) . . ?
O3 Mn1 O1W 174.06(15) . . ?
O5 Mn1 Mn2 27.72(14) . . ?
O1 Mn1 Mn2 79.05(11) . . ?
N2 Mn1 Mn2 159.12(15) . . ?
N1 Mn1 Mn2 112.25(12) . . ?
O3 Mn1 Mn2 74.58(10) . . ?
O1W Mn1 Mn2 111.32(11) . . ?
O5 Mn2 O4 98.66(17) . . ?
O5 Mn2 N4 91.9(2) . . ?
O4 Mn2 N4 168.61(18) . . ?
O5 Mn2 N3 170.3(2) . . ?
O4 Mn2 N3 91.07(19) . . ?
N4 Mn2 N3 78.4(2) . . ?
O5 Mn2 O2 94.33(17) . . ?
O4 Mn2 O2 93.08(19) . . ?
N4 Mn2 O2 90.4(2) . . ?
N3 Mn2 O2 85.42(17) . . ?
O5 Mn2 O2W 93.21(17) . . ?
O4 Mn2 O2W 89.66(18) . . ?
N4 Mn2 O2W 85.41(19) . . ?
N3 Mn2 O2W 86.49(18) . . ?
O2 Mn2 O2W 171.50(15) . . ?
O5 Mn2 Mn1 27.56(13) . . ?
O4 Mn2 Mn1 80.04(11) . . ?
N4 Mn2 Mn1 111.34(14) . . ?
N3 Mn2 Mn1 158.14(15) . . ?
O2 Mn2 Mn1 75.26(10) . . ?
O2W Mn2 Mn1 113.16(12) . . ?
C5 N1 C1 118.6(5) . . ?
C5 N1 Mn1 125.3(3) . . ?
C1 N1 Mn1 116.1(4) . . ?
C6 N2 C10 119.8(5) . . ?
C6 N2 Mn1 115.7(4) . . ?
C10 N2 Mn1 124.5(4) . . ?
C15 N3 C11 119.6(5) . . ?
C15 N3 Mn2 124.4(4) . . ?
C11 N3 Mn2 116.0(5) . . ?
C20 N4 C16 119.8(6) . . ?
C20 N4 Mn2 124.3(4) . . ?
C16 N4 Mn2 115.9(5) . . ?
C21 O1 Mn1 131.6(4) . . ?
C21 O2 Mn2 126.8(4) . . ?
C23 O3 Mn1 128.3(4) . . ?
C23 O4 Mn2 132.6(4) . . ?
Mn1 O5 Mn2 124.7(2) . . ?
N1 C1 C2 121.5(6) . . ?
N1 C1 C6 114.2(5) . . ?
C2 C1 C6 124.2(5) . . ?
C1 C2 C3 118.7(5) . . ?
C1 C2 H2A 120.6 . . ?
C3 C2 H2A 120.6 . . ?
C4 C3 C2 119.4(5) . . ?
C4 C3 H3A 120.3 . . ?
C2 C3 H3A 120.3 . . ?
C5 C4 C3 118.6(6) . . ?
C5 C4 H4A 120.7 . . ?
C3 C4 H4A 120.7 . . ?
N1 C5 C4 123.1(5) . . ?
N1 C5 H5A 118.5 . . ?
C4 C5 H5A 118.5 . . ?
N2 C6 C7 120.9(5) . . ?
N2 C6 C1 115.6(5) . . ?
C7 C6 C1 123.5(5) . . ?
C6 C7 C8 119.0(5) . . ?
C6 C7 H7A 120.5 . . ?
C8 C7 H7A 120.5 . . ?
C9 C8 C7 119.5(5) . . ?
C9 C8 H8A 120.3 . . ?
C7 C8 H8A 120.3 . . ?
C10 C9 C8 118.3(6) . . ?
C10 C9 H9A 120.9 . . ?
C8 C9 H9A 120.9 . . ?
N2 C10 C9 122.5(5) . . ?
N2 C10 H10A 118.8 . . ?
C9 C10 H10A 118.8 . . ?
N3 C11 C12 119.8(7) . . ?
N3 C11 C16 115.2(5) . . ?
C12 C11 C16 125.0(6) . . ?
C13 C12 C11 121.4(7) . . ?
C13 C12 H12A 119.3 . . ?
C11 C12 H12A 119.3 . . ?
C12 C13 C14 118.6(6) . . ?
C12 C13 H13A 120.7 . . ?
C14 C13 H13A 120.7 . . ?
C15 C14 C13 118.9(8) . . ?
C15 C14 H14A 120.5 . . ?
C13 C14 H14A 120.5 . . ?
N3 C15 C14 121.7(7) . . ?
N3 C15 H15A 119.2 . . ?
C14 C15 H15A 119.2 . . ?
N4 C16 C17 119.2(7) . . ?
N4 C16 C11 114.5(5) . . ?
C17 C16 C11 126.4(6) . . ?
C18 C17 C16 120.7(6) . . ?
C18 C17 H17A 119.7 . . ?
C16 C17 H17A 119.7 . . ?
C17 C18 C19 119.4(7) . . ?
C17 C18 H18A 120.3 . . ?
C19 C18 H18A 120.3 . . ?
C20 C19 C18 118.0(8) . . ?
C20 C19 H19A 121.0 . . ?
C18 C19 H19A 121.0 . . ?
N4 C20 C19 123.0(6) . . ?
N4 C20 H20A 118.5 . . ?
C19 C20 H20A 118.5 . . ?
O2 C21 O1 126.9(6) . . ?
O2 C21 C22A 118.5(9) . . ?
O1 C21 C22A 112.9(8) . . ?
O2 C21 C22B 115.9(10) . . ?
O1 C21 C22B 114.2(10) . . ?
C22A C21 C22B 32.7(11) . . ?
C21 C22A Cl1A 114.9(12) . . ?
C21 C22A H22A 108.5 . . ?
Cl1A C22A H22A 108.5 . . ?
C21 C22A H22B 108.5 . . ?
Cl1A C22A H22B 108.5 . . ?
H22A C22A H22B 107.5 . . ?
C22A Cl1A O6W 86.4(9) . . ?
C22A Cl1A Cl1A 128.7(7) . 2_566 ?
O6W Cl1A Cl1A 99.5(6) . 2_566 ?
C21 C22B Cl1B 115.3(18) . . ?
C21 C22B H22C 108.5 . . ?
Cl1B C22B H22C 108.5 . . ?
C21 C22B H22D 108.5 . . ?
Cl1B C22B H22D 108.5 . . ?
H22C C22B H22D 107.5 . . ?
O3 C23 O4 124.5(6) . . ?
O3 C23 C24 124.0(5) . . ?
O4 C23 C24 111.5(5) . . ?
C23 C24 Cl2 113.2(4) . . ?
C23 C24 H24B 108.9 . . ?
Cl2 C24 H24B 108.9 . . ?
C23 C24 H24A 108.9 . . ?
Cl2 C24 H24A 108.9 . . ?
H24B C24 H24A 107.8 . . ?
O13B Cl11 O14A 146(3) . . ?
O13B Cl11 O12 101(3) . . ?
O14A Cl11 O12 105.1(8) . . ?
O13B Cl11 O11 72(3) . . ?
O14A Cl11 O11 117.6(7) . . ?
O12 Cl11 O11 108.3(4) . . ?
O13B Cl11 O13A 42(2) . . ?
O14A Cl11 O13A 107.9(7) . . ?
O12 Cl11 O13A 109.3(6) . . ?
O11 Cl11 O13A 108.5(6) . . ?
O13B Cl11 O14B 114(3) . . ?
O14A Cl11 O14B 51(2) . . ?
O12 Cl11 O14B 141.4(14) . . ?
O11 Cl11 O14B 71(3) . . ?
O13A Cl11 O14B 107.3(18) . . ?
Cl11 O11 O13B 51.8(15) . . ?
Cl11 O11 O14B 57(2) . . ?
O13B O11 O14B 92(3) . . ?
O13B O13A Cl11 63.5(17) . . ?
O14B O14A Cl11 70.0(17) . . ?
O13A O13B Cl11 74(2) . . ?
O13A O13B O11 121(4) . . ?
Cl11 O13B O11 55.9(15) . . ?
O14A O14B Cl11 59.1(18) . . ?
O14A O14B O11 108(2) . . ?
Cl11 O14B O11 52.7(14) . . ?
O22 Cl21 O23 110.3(4) . . ?
O22 Cl21 O24 109.9(4) . . ?
O23 Cl21 O24 110.1(4) . . ?
O22 Cl21 O21 109.8(3) . . ?
O23 Cl21 O21 108.9(3) . . ?
O24 Cl21 O21 107.9(3) . . ?
N5 C25 C26 179.3(10) . . ?
C25 C26 H26A 109.5 . . ?
C25 C26 H26B 109.5 . . ?
H26A C26 H26B 109.5 . . ?
C25 C26 H26C 109.5 . . ?
H26A C26 H26C 109.5 . . ?
H26B C26 H26C 109.5 . . ?
N6 C27 C28 179.9(12) . . ?
C27 C28 H28A 109.5 . . ?
C27 C28 H28B 109.5 . . ?
H28A C28 H28B 109.5 . . ?
C27 C28 H28C 109.5 . . ?
H28A C28 H28C 109.5 . . ?
H28B C28 H28C 109.5 . . ?

loop_
_geom_bond_atom_site_label_1
_geom_bond_atom_site_label_2
_geom_bond_distance
_geom_bond_site_symmetry_2
_geom_bond_publ_flag
Mn1 O5 1.782(4) . ?
Mn1 O1 1.948(4) . ?
Mn1 N2 2.061(4) . ?
Mn1 N1 2.068(5) . ?
Mn1 O3 2.224(4) . ?
Mn1 O1W 2.240(4) . ?
Mn1 Mn2 3.1657(11) . ?
Mn2 O5 1.792(4) . ?
Mn2 O4 1.945(4) . ?
Mn2 N4 2.056(5) . ?
Mn2 N3 2.058(5) . ?
Mn2 O2 2.162(4) . ?
Mn2 O2W 2.262(4) . ?
N1 C5 1.333(7) . ?
N1 C1 1.354(7) . ?
N2 C6 1.351(7) . ?
N2 C10 1.353(7) . ?
N3 C15 1.340(9) . ?
N3 C11 1.354(8) . ?
N4 C20 1.327(9) . ?
N4 C16 1.370(7) . ?
O1 C21 1.267(7) . ?
O2 C21 1.254(7) . ?
O3 C23 1.231(7) . ?
O4 C23 1.312(7) . ?
C1 C2 1.372(8) . ?
C1 C6 1.470(8) . ?
C2 C3 1.395(9) . ?
C2 H2A 0.9400 . ?
C3 C4 1.374(8) . ?
C3 H3A 0.9400 . ?
C4 C5 1.367(8) . ?
C4 H4A 0.9400 . ?
C5 H5A 0.9400 . ?
C6 C7 1.393(7) . ?
C7 C8 1.407(9) . ?
C7 H7A 0.9400 . ?
C8 C9 1.391(8) . ?
C8 H8A 0.9400 . ?
C9 C10 1.383(8) . ?
C9 H9A 0.9400 . ?
C10 H10A 0.9400 . ?
C11 C12 1.401(8) . ?
C11 C16 1.457(10) . ?
C12 C13 1.339(11) . ?
C12 H12A 0.9400 . ?
C13 C14 1.399(11) . ?
C13 H13A 0.9400 . ?
C14 C15 1.390(9) . ?
C14 H14A 0.9400 . ?
C15 H15A 0.9400 . ?
C16 C17 1.387(10) . ?
C17 C18 1.369(11) . ?
C17 H17A 0.9400 . ?
C18 C19 1.389(10) . ?
C18 H18A 0.9400 . ?
C19 C20 1.376(10) . ?
C19 H19A 0.9400 . ?
C20 H20A 0.9400 . ?
C21 C22A 1.52(2) . ?
C21 C22B 1.57(2) . ?
C22A Cl1A 1.754(19) . ?
C22A H22A 0.9800 . ?
C22A H22B 0.9800 . ?
Cl1A O6W 2.14(2) . ?
Cl1A Cl1A 2.479(7) 2_566 ?
C22B Cl1B 1.81(3) . ?
C22B H22C 0.9800 . ?
C22B H22D 0.9800 . ?
C23 C24 1.493(9) . ?
C24 Cl2 1.769(6) . ?
C24 H24B 0.9800 . ?
C24 H24A 0.9800 . ?
Cl11 O13B 1.35(3) . ?
Cl11 O14A 1.362(8) . ?
Cl11 O12 1.414(7) . ?
Cl11 O11 1.421(7) . ?
Cl11 O13A 1.451(8) . ?
Cl11 O14B 1.49(3) . ?
O11 O13B 1.63(5) . ?
O11 O14B 1.68(6) . ?
O13A O13B 1.01(5) . ?
O14A O14B 1.23(6) . ?
Cl21 O22 1.420(5) . ?
Cl21 O23 1.426(6) . ?
Cl21 O24 1.437(5) . ?
Cl21 O21 1.457(4) . ?
N5 C25 1.123(9) . ?
C25 C26 1.466(10) . ?
C26 H26A 0.9700 . ?
C26 H26B 0.9700 . ?
C26 H26C 0.9700 . ?
N6 C27 1.132(9) . ?
C27 C28 1.439(11) . ?
C28 H28A 0.9700 . ?
C28 H28B 0.9700 . ?
C28 H28C 0.9700 . ?

loop_
_geom_torsion_atom_site_label_1
_geom_torsion_atom_site_label_2
_geom_torsion_atom_site_label_3
_geom_torsion_atom_site_label_4
_geom_torsion
_geom_torsion_site_symmetry_1
_geom_torsion_site_symmetry_2
_geom_torsion_site_symmetry_3
_geom_torsion_site_symmetry_4
_geom_torsion_publ_flag
O1 Mn1 Mn2 O5 -135.1(3) . . . . ?
N2 Mn1 Mn2 O5 163.5(4) . . . . ?
N1 Mn1 Mn2 O5 46.2(3) . . . . ?
O3 Mn1 Mn2 O5 130.4(3) . . . . ?
O1W Mn1 Mn2 O5 -50.4(3) . . . . ?
O5 Mn1 Mn2 O4 -131.8(3) . . . . ?
O1 Mn1 Mn2 O4 93.1(2) . . . . ?
N2 Mn1 Mn2 O4 31.7(4) . . . . ?
N1 Mn1 Mn2 O4 -85.6(2) . . . . ?
O3 Mn1 Mn2 O4 -1.38(17) . . . . ?
O1W Mn1 Mn2 O4 177.82(18) . . . . ?
O5 Mn1 Mn2 N4 47.7(3) . . . . ?
O1 Mn1 Mn2 N4 -87.4(2) . . . . ?
N2 Mn1 Mn2 N4 -148.8(4) . . . . ?
N1 Mn1 Mn2 N4 93.9(2) . . . . ?
O3 Mn1 Mn2 N4 178.17(19) . . . . ?
O1W Mn1 Mn2 N4 -2.6(2) . . . . ?
O5 Mn1 Mn2 N3 160.9(5) . . . . ?
O1 Mn1 Mn2 N3 25.9(4) . . . . ?
N2 Mn1 Mn2 N3 -35.6(5) . . . . ?
N1 Mn1 Mn2 N3 -152.8(4) . . . . ?
O3 Mn1 Mn2 N3 -68.6(4) . . . . ?
O1W Mn1 Mn2 N3 110.6(4) . . . . ?
O5 Mn1 Mn2 O2 132.3(3) . . . . ?
O1 Mn1 Mn2 O2 -2.8(2) . . . . ?
N2 Mn1 Mn2 O2 -64.2(4) . . . . ?
N1 Mn1 Mn2 O2 178.5(2) . . . . ?
O3 Mn1 Mn2 O2 -97.27(19) . . . . ?
O1W Mn1 Mn2 O2 81.93(19) . . . . ?
O5 Mn1 Mn2 O2W -46.5(3) . . . . ?
O1 Mn1 Mn2 O2W 178.4(2) . . . . ?
N2 Mn1 Mn2 O2W 117.0(4) . . . . ?
N1 Mn1 Mn2 O2W -0.3(2) . . . . ?
O3 Mn1 Mn2 O2W 83.93(19) . . . . ?
O1W Mn1 Mn2 O2W -96.9(2) . . . . ?
O5 Mn1 N1 C5 -4.9(5) . . . . ?
O1 Mn1 N1 C5 161.9(9) . . . . ?
N2 Mn1 N1 C5 174.3(5) . . . . ?
O3 Mn1 N1 C5 -98.1(5) . . . . ?
O1W Mn1 N1 C5 87.6(5) . . . . ?
Mn2 Mn1 N1 C5 -24.6(5) . . . . ?
O5 Mn1 N1 C1 177.1(4) . . . . ?
O1 Mn1 N1 C1 -16.1(13) . . . . ?
N2 Mn1 N1 C1 -3.7(4) . . . . ?
O3 Mn1 N1 C1 83.9(4) . . . . ?
O1W Mn1 N1 C1 -90.4(4) . . . . ?
Mn2 Mn1 N1 C1 157.4(4) . . . . ?
O5 Mn1 N2 C6 8.4(14) . . . . ?
O1 Mn1 N2 C6 -178.6(4) . . . . ?
N1 Mn1 N2 C6 3.8(4) . . . . ?
O3 Mn1 N2 C6 -87.3(4) . . . . ?
O1W Mn1 N2 C6 92.3(4) . . . . ?
Mn2 Mn1 N2 C6 -119.1(4) . . . . ?
O5 Mn1 N2 C10 -170.5(10) . . . . ?
O1 Mn1 N2 C10 2.5(5) . . . . ?
N1 Mn1 N2 C10 -175.1(5) . . . . ?
O3 Mn1 N2 C10 93.8(5) . . . . ?
O1W Mn1 N2 C10 -86.6(5) . . . . ?
Mn2 Mn1 N2 C10 62.0(7) . . . . ?
O5 Mn2 N3 C15 178.4(9) . . . . ?
O4 Mn2 N3 C15 -3.5(5) . . . . ?
N4 Mn2 N3 C15 -179.1(5) . . . . ?
O2 Mn2 N3 C15 89.5(5) . . . . ?
O2W Mn2 N3 C15 -93.1(5) . . . . ?
Mn1 Mn2 N3 C15 61.8(7) . . . . ?
O5 Mn2 N3 C11 -0.4(13) . . . . ?
O4 Mn2 N3 C11 177.7(4) . . . . ?
N4 Mn2 N3 C11 2.0(4) . . . . ?
O2 Mn2 N3 C11 -89.3(4) . . . . ?
O2W Mn2 N3 C11 88.1(4) . . . . ?
Mn1 Mn2 N3 C11 -117.1(5) . . . . ?
O5 Mn2 N4 C20 -2.6(5) . . . . ?
O4 Mn2 N4 C20 155.2(9) . . . . ?
N3 Mn2 N4 C20 177.9(6) . . . . ?
O2 Mn2 N4 C20 -96.9(5) . . . . ?
O2W Mn2 N4 C20 90.5(5) . . . . ?
Mn1 Mn2 N4 C20 -22.6(6) . . . . ?
O5 Mn2 N4 C16 178.0(4) . . . . ?
O4 Mn2 N4 C16 -24.3(12) . . . . ?
N3 Mn2 N4 C16 -1.6(4) . . . . ?
O2 Mn2 N4 C16 83.7(4) . . . . ?
O2W Mn2 N4 C16 -88.9(4) . . . . ?
Mn1 Mn2 N4 C16 158.0(4) . . . . ?
O5 Mn1 O1 C21 -12.5(7) . . . . ?
N2 Mn1 O1 C21 168.7(7) . . . . ?
N1 Mn1 O1 C21 -179.2(9) . . . . ?
O3 Mn1 O1 C21 80.9(7) . . . . ?
O1W Mn1 O1 C21 -105.0(7) . . . . ?
Mn2 Mn1 O1 C21 6.9(6) . . . . ?
O5 Mn2 O2 C21 20.7(7) . . . . ?
O4 Mn2 O2 C21 -78.2(7) . . . . ?
N4 Mn2 O2 C21 112.6(7) . . . . ?
N3 Mn2 O2 C21 -169.1(7) . . . . ?
O2W Mn2 O2 C21 173.1(12) . . . . ?
Mn1 Mn2 O2 C21 0.6(6) . . . . ?
O5 Mn1 O3 C23 21.4(5) . . . . ?
O1 Mn1 O3 C23 -77.6(5) . . . . ?
N2 Mn1 O3 C23 -168.1(5) . . . . ?
N1 Mn1 O3 C23 113.6(5) . . . . ?
O1W Mn1 O3 C23 -172.1(14) . . . . ?
Mn2 Mn1 O3 C23 0.7(4) . . . . ?
O5 Mn2 O4 C23 -17.3(5) . . . . ?
N4 Mn2 O4 C23 -174.8(9) . . . . ?
N3 Mn2 O4 C23 163.0(5) . . . . ?
O2 Mn2 O4 C23 77.5(5) . . . . ?
O2W Mn2 O4 C23 -110.5(5) . . . . ?
Mn1 Mn2 O4 C23 3.1(5) . . . . ?
O1 Mn1 O5 Mn2 44.6(3) . . . . ?
N2 Mn1 O5 Mn2 -142.6(11) . . . . ?
N1 Mn1 O5 Mn2 -138.0(3) . . . . ?
O3 Mn1 O5 Mn2 -47.3(3) . . . . ?
O1W Mn1 O5 Mn2 134.1(3) . . . . ?
O4 Mn2 O5 Mn1 47.9(3) . . . . ?
N4 Mn2 O5 Mn1 -136.4(3) . . . . ?
N3 Mn2 O5 Mn1 -134.0(10) . . . . ?
O2 Mn2 O5 Mn1 -45.9(3) . . . . ?
O2W Mn2 O5 Mn1 138.1(3) . . . . ?
C5 N1 C1 C2 2.2(9) . . . . ?
Mn1 N1 C1 C2 -179.7(5) . . . . ?
C5 N1 C1 C6 -175.1(5) . . . . ?
Mn1 N1 C1 C6 3.0(6) . . . . ?
N1 C1 C2 C3 -2.6(9) . . . . ?
C6 C1 C2 C3 174.5(6) . . . . ?
C1 C2 C3 C4 1.5(10) . . . . ?
C2 C3 C4 C5 -0.2(10) . . . . ?
C1 N1 C5 C4 -0.7(9) . . . . ?
Mn1 N1 C5 C4 -178.7(5) . . . . ?
C3 C4 C5 N1 -0.2(10) . . . . ?
C10 N2 C6 C7 -2.0(9) . . . . ?
Mn1 N2 C6 C7 179.1(5) . . . . ?
C10 N2 C6 C1 175.6(5) . . . . ?
Mn1 N2 C6 C1 -3.4(7) . . . . ?
N1 C1 C6 N2 0.2(8) . . . . ?
C2 C1 C6 N2 -177.0(6) . . . . ?
N1 C1 C6 C7 177.7(6) . . . . ?
C2 C1 C6 C7 0.5(10) . . . . ?
N2 C6 C7 C8 1.6(10) . . . . ?
C1 C6 C7 C8 -175.7(6) . . . . ?
C6 C7 C8 C9 -0.2(10) . . . . ?
C7 C8 C9 C10 -0.8(10) . . . . ?
C6 N2 C10 C9 0.9(10) . . . . ?
Mn1 N2 C10 C9 179.7(5) . . . . ?
C8 C9 C10 N2 0.5(10) . . . . ?
C15 N3 C11 C12 -1.0(9) . . . . ?
Mn2 N3 C11 C12 177.9(5) . . . . ?
C15 N3 C11 C16 179.0(6) . . . . ?
Mn2 N3 C11 C16 -2.2(7) . . . . ?
N3 C11 C12 C13 1.3(10) . . . . ?
C16 C11 C12 C13 -178.6(7) . . . . ?
C11 C12 C13 C14 -1.2(11) . . . . ?
C12 C13 C14 C15 0.7(11) . . . . ?
C11 N3 C15 C14 0.6(10) . . . . ?
Mn2 N3 C15 C14 -178.2(5) . . . . ?
C13 C14 C15 N3 -0.5(11) . . . . ?
C20 N4 C16 C17 1.4(9) . . . . ?
Mn2 N4 C16 C17 -179.1(5) . . . . ?
C20 N4 C16 C11 -178.5(6) . . . . ?
Mn2 N4 C16 C11 0.9(7) . . . . ?
N3 C11 C16 N4 0.8(8) . . . . ?
C12 C11 C16 N4 -179.2(6) . . . . ?
N3 C11 C16 C17 -179.1(6) . . . . ?
C12 C11 C16 C17 0.8(11) . . . . ?
N4 C16 C17 C18 -0.3(11) . . . . ?
C11 C16 C17 C18 179.6(7) . . . . ?
C16 C17 C18 C19 -0.4(12) . . . . ?
C17 C18 C19 C20 0.1(12) . . . . ?
C16 N4 C20 C19 -1.8(10) . . . . ?
Mn2 N4 C20 C19 178.8(6) . . . . ?
C18 C19 C20 N4 1.0(11) . . . . ?
Mn2 O2 C21 O1 3.9(13) . . . . ?
Mn2 O2 C21 C22A 167.8(10) . . . . ?
Mn2 O2 C21 C22B -155.4(12) . . . . ?
Mn1 O1 C21 O2 -9.2(13) . . . . ?
Mn1 O1 C21 C22A -173.8(10) . . . . ?
Mn1 O1 C21 C22B 150.4(12) . . . . ?
O2 C21 C22A Cl1A 12.4(18) . . . . ?
O1 C21 C22A Cl1A 178.5(10) . . . . ?
C22B C21 C22A Cl1A -82(2) . . . . ?
C21 C22A Cl1A O6W -98.8(14) . . . . ?
C21 C22A Cl1A Cl1A 1(2) . . . 2_566 ?
O2 C21 C22B Cl1B 79.3(16) . . . . ?
O1 C21 C22B Cl1B -82.6(15) . . . . ?
C22A C21 C22B Cl1B -178(4) . . . . ?
Mn1 O3 C23 O4 1.1(8) . . . . ?
Mn1 O3 C23 C24 -177.0(5) . . . . ?
Mn2 O4 C23 O3 -3.7(9) . . . . ?
Mn2 O4 C23 C24 174.6(4) . . . . ?
O3 C23 C24 Cl2 3.2(8) . . . . ?
O4 C23 C24 Cl2 -175.1(4) . . . . ?
O14A Cl11 O11 O13B 145(3) . . . . ?
O12 Cl11 O11 O13B -96(3) . . . . ?
O13A Cl11 O11 O13B 22(3) . . . . ?
O14B Cl11 O11 O13B 125(4) . . . . ?
O13B Cl11 O11 O14B -125(4) . . . . ?
O14A Cl11 O11 O14B 20.3(17) . . . . ?
O12 Cl11 O11 O14B 139.1(16) . . . . ?
O13A Cl11 O11 O14B -102.4(16) . . . . ?
O14A Cl11 O13A O13B -161(5) . . . . ?
O12 Cl11 O13A O13B 86(5) . . . . ?
O11 Cl11 O13A O13B -32(5) . . . . ?
O14B Cl11 O13A O13B -107(5) . . . . ?
O13B Cl11 O14A O14B 75(6) . . . . ?
O12 Cl11 O14A O14B -145(3) . . . . ?
O11 Cl11 O14A O14B -25(3) . . . . ?
O13A Cl11 O14A O14B 98(3) . . . . ?
Cl11 O13A O13B O11 31(3) . . . . ?
O14A Cl11 O13B O13A 34(8) . . . . ?
O12 Cl11 O13B O13A -106(3) . . . . ?
O11 Cl11 O13B O13A 148(4) . . . . ?
O14B Cl11 O13B O13A 89(5) . . . . ?
O14A Cl11 O13B O11 -113(4) . . . . ?
O12 Cl11 O13B O11 105.8(11) . . . . ?
O13A Cl11 O13B O11 -148(4) . . . . ?
O14B Cl11 O13B O11 -58(4) . . . . ?
Cl11 O11 O13B O13A -37(4) . . . . ?
O14B O11 O13B O13A 6(6) . . . . ?
O14B O11 O13B Cl11 43(2) . . . . ?
Cl11 O14A O14B O11 19.4(18) . . . . ?
O13B Cl11 O14B O14A -144(3) . . . . ?
O12 Cl11 O14B O14A 61(6) . . . . ?
O11 Cl11 O14B O14A 157(2) . . . . ?
O13A Cl11 O14B O14A -99.3(15) . . . . ?
O13B Cl11 O14B O11 59(4) . . . . ?
O14A Cl11 O14B O11 -157(2) . . . . ?
O12 Cl11 O14B O11 -95(4) . . . . ?
O13A Cl11 O14B O11 104.0(15) . . . . ?
Cl11 O11 O14B O14A -21(2) . . . . ?
O13B O11 O14B O14A -61(4) . . . . ?
O13B O11 O14B Cl11 -40(2) . . . . ?
